data_7053402
loop_
_publ_author_name
'Dechambenoit, Pierre'
'Ferlay, Sylvie'
'Kyritsakas, Nathalie'
'Hosseini, Mir Wais'

_publ_section_title
;
 Amidinium based ionic liquids
;
_journal_issue 6
_journal_name_full 'New Journal of Chemistry'
_journal_page_first 1184
_journal_paper_doi 10.1039/b9nj00625g
_journal_volume 34
_journal_year 2010
_chemical_formula_moiety 'C16 H24 N4, 4(H2 O), 2(Cl)'
_chemical_formula_sum 'C16 H32 Cl2 N4 O4'
_chemical_formula_weight 415.36
_chemical_name_systematic
;
?
;
_space_group_IT_number 14
_symmetry_cell_setting monoclinic
_symmetry_space_group_name_Hall '-P 2yn'
_symmetry_space_group_name_H-M 'P 1 21/n 1'
_atom_sites_solution_hydrogens geom
_atom_sites_solution_primary direct
_atom_sites_solution_secondary difmap
_audit_creation_method SHELXL-97
_cell_angle_alpha 90.00
_cell_angle_beta 95.5590(10)
_cell_angle_gamma 90.00
_cell_formula_units_Z 2
_cell_length_a 9.8040(3)
_cell_length_b 9.3589(2)
_cell_length_c 11.3818(3)
_cell_measurement_reflns_used 4591
_cell_measurement_temperature 173(2)
_cell_measurement_theta_max 27.45
_cell_measurement_theta_min 2.62
_cell_volume 1039.42(5)
_computing_cell_refinement 'Bruker SMART'
_computing_data_collection 'Bruker SMART'
_computing_data_reduction 'Bruker SAINT'
_computing_molecular_graphics 'Bruker SHELXTL'
_computing_publication_material 'Bruker SHELXTL'
_computing_structure_refinement 'SHELXL-97 (Sheldrick, 1997)'
_computing_structure_solution 'SHELXS-97 (Sheldrick, 1990)'
_diffrn_ambient_temperature 173(2)
_diffrn_measured_fraction_theta_full 1.000
_diffrn_measured_fraction_theta_max 1.000
_diffrn_measurement_device_type 'CCD area detector'
_diffrn_measurement_method 'phi and omega scans'
_diffrn_radiation_monochromator graphite
_diffrn_radiation_source 'fine-focus sealed tube'
_diffrn_radiation_type MoK\a
_diffrn_radiation_wavelength 0.71073
_diffrn_reflns_av_R_equivalents 0.0341
_diffrn_reflns_av_sigmaI/netI 0.0260
_diffrn_reflns_limit_h_max 12
_diffrn_reflns_limit_h_min -12
_diffrn_reflns_limit_k_max 10
_diffrn_reflns_limit_k_min -12
_diffrn_reflns_limit_l_max 14
_diffrn_reflns_limit_l_min -14
_diffrn_reflns_number 12120
_diffrn_reflns_theta_full 27.50
_diffrn_reflns_theta_max 27.50
_diffrn_reflns_theta_min 2.62
_exptl_absorpt_coefficient_mu 0.340
_exptl_absorpt_correction_T_max 0.9603
_exptl_absorpt_correction_T_min 0.9320
_exptl_absorpt_correction_type multi-scan
_exptl_absorpt_process_details sadabs
_exptl_crystal_colour colorless
_exptl_crystal_density_diffrn 1.327
_exptl_crystal_density_meas ?
_exptl_crystal_density_method 'not measured'
_exptl_crystal_description prism
_exptl_crystal_F_000 444
_exptl_crystal_size_max 0.21
_exptl_crystal_size_mid 0.13
_exptl_crystal_size_min 0.12
_refine_diff_density_max 0.490
_refine_diff_density_min -0.442
_refine_diff_density_rms 0.068
_refine_ls_extinction_method none
_refine_ls_goodness_of_fit_ref 1.048
_refine_ls_hydrogen_treatment mixed
_refine_ls_matrix_type full
_refine_ls_number_parameters 133
_refine_ls_number_reflns 2388
_refine_ls_number_restraints 4
_refine_ls_restrained_S_all 1.059
_refine_ls_R_factor_all 0.0538
_refine_ls_R_factor_gt 0.0452
_refine_ls_shift/su_max 0.006
_refine_ls_shift/su_mean 0.000
_refine_ls_structure_factor_coef Fsqd
_refine_ls_weighting_details 'calc w=1/[\s^2^(Fo^2^)+(0.0492P)^2^+1.3652P] where P=(Fo^2^+2Fc^2^)/3'
_refine_ls_weighting_scheme calc
_refine_ls_wR_factor_gt 0.1184
_refine_ls_wR_factor_ref 0.1248
_reflns_number_gt 2029
_reflns_number_total 2388
_reflns_threshold_expression >2sigma(I)
_cod_data_source_file b9nj00625g.txt
_cod_data_source_block e488a
_cod_depositor_comments
;
The following automatic conversions were performed:

'_symmetry_cell_setting' value 'Monoclinic' changed to 'monoclinic'
according to /home/saulius/struct/CIF-dictionaries/cif_core.dic
dictionary named 'cif_core.dic' version 2.4.2 from 2011-04-26.

Automatic conversion script
Id: cif_fix_values 1891 2012-01-12 08:04:46Z andrius 

The following automatic conversions were performed:

'_exptl_crystal_density_meas' value 'none' was changed to '?' - the
value is perceived as not measured.

Automatic conversion script
Id: cif_fix_values 3008 2015-01-20 13:52:24Z robertas 
;
_cod_original_sg_symbol_H-M P2(1)/n
_cod_database_code 7053402

loop_
_symmetry_equiv_pos_as_xyz
'x, y, z'
'-x+1/2, y+1/2, -z+1/2'
'-x, -y, -z'
'x-1/2, -y-1/2, z-1/2'

loop_
_atom_site_label
_atom_site_type_symbol
_atom_site_fract_x
_atom_site_fract_y
_atom_site_fract_z
_atom_site_U_iso_or_equiv
_atom_site_adp_type
_atom_site_occupancy
_atom_site_symmetry_multiplicity
_atom_site_calc_flag
_atom_site_refinement_flags
C1 C 0.74899(19) 0.6397(2) 0.09063(15) 0.0166(4) Uani 1 1 d .
N1 N 0.75446(17) 0.77717(17) 0.11463(14) 0.0191(3) Uani 1 1 d .
C2 C 0.8786(2) 0.8416(2) 0.1763(2) 0.0283(5) Uani 1 1 d .
H2A H 0.8520 0.9171 0.2306 0.034 Uiso 1 1 calc R
H2B H 0.9338 0.8865 0.1180 0.034 Uiso 1 1 calc R
C3 C 0.9637(2) 0.7302(2) 0.24561(19) 0.0267(5) Uani 1 1 d .
H3A H 0.9148 0.6960 0.3123 0.032 Uiso 1 1 calc R
H3B H 1.0520 0.7723 0.2782 0.032 Uiso 1 1 calc R
C4 C 0.9896(2) 0.6068(2) 0.16517(19) 0.0246(4) Uani 1 1 d .
H4A H 1.0470 0.6385 0.1032 0.029 Uiso 1 1 calc R
H4B H 1.0384 0.5292 0.2109 0.029 Uiso 1 1 calc R
N2 N 0.85666(17) 0.55512(18) 0.11112(15) 0.0207(4) Uani 1 1 d .
H2 H 0.8483 0.4643 0.0916 0.025 Uiso 1 1 calc R
C5 C 0.6428(2) 0.8770(2) 0.0789(2) 0.0267(5) Uani 1 1 d .
H5A H 0.5851 0.8372 0.0117 0.040 Uiso 1 1 calc R
H5B H 0.6813 0.9684 0.0562 0.040 Uiso 1 1 calc R
H5C H 0.5874 0.8921 0.1451 0.040 Uiso 1 1 calc R
C6 C 0.61918(19) 0.57072(19) 0.04187(16) 0.0160(4) Uani 1 1 d .
C7 C 0.5019(2) 0.5840(2) 0.10138(16) 0.0183(4) Uani 1 1 d .
H7 H 0.5039 0.6411 0.1706 0.022 Uiso 1 1 calc R
C8 C 0.61745(19) 0.4861(2) -0.05934(16) 0.0185(4) Uani 1 1 d .
H8 H 0.6977 0.4766 -0.0992 0.022 Uiso 1 1 calc R
Cl1 Cl 0.86210(6) 0.22271(6) 0.09477(5) 0.03218(18) Uani 1 1 d .
O1 O 0.67774(19) 0.3050(2) 0.66297(15) 0.0338(4) Uani 1 1 d D
O2 O 0.7366(2) 0.0996(2) 0.84702(17) 0.0427(5) Uani 1 1 d D
H10 H 0.756(3) 0.139(3) 0.9048(19) 0.035(6) Uiso 1 1 d D
H11 H 0.725(3) 0.156(3) 0.801(2) 0.035(6) Uiso 1 1 d D
H12 H 0.703(3) 0.3845(14) 0.664(2) 0.033(5) Uiso 1 1 d D
H13 H 0.5994(12) 0.302(3) 0.642(2) 0.033(5) Uiso 1 1 d D

loop_
_atom_site_aniso_label
_atom_site_aniso_U_11
_atom_site_aniso_U_22
_atom_site_aniso_U_33
_atom_site_aniso_U_23
_atom_site_aniso_U_13
_atom_site_aniso_U_12
C1 0.0177(9) 0.0191(9) 0.0132(8) 0.0001(6) 0.0024(7) -0.0017(7)
N1 0.0199(8) 0.0184(8) 0.0189(8) -0.0016(6) 0.0007(6) -0.0013(6)
C2 0.0249(11) 0.0241(10) 0.0352(11) -0.0084(9) 0.0000(9) -0.0073(8)
C3 0.0193(10) 0.0362(12) 0.0240(10) -0.0041(8) -0.0017(8) -0.0076(8)
C4 0.0143(9) 0.0300(11) 0.0287(10) 0.0016(8) -0.0012(8) -0.0022(8)
N2 0.0171(8) 0.0188(8) 0.0255(8) -0.0021(6) -0.0011(6) -0.0010(6)
C5 0.0289(11) 0.0180(9) 0.0330(11) 0.0006(8) 0.0017(9) 0.0038(8)
C6 0.0165(9) 0.0154(8) 0.0155(8) 0.0012(6) -0.0009(7) 0.0008(6)
C7 0.0201(9) 0.0195(9) 0.0151(8) -0.0028(7) 0.0012(7) 0.0011(7)
C8 0.0180(9) 0.0211(9) 0.0167(8) -0.0004(7) 0.0028(7) 0.0018(7)
Cl1 0.0371(3) 0.0266(3) 0.0323(3) 0.0015(2) 0.0005(2) -0.0012(2)
O1 0.0372(10) 0.0385(9) 0.0273(8) 0.0028(7) 0.0110(7) 0.0009(8)
O2 0.0492(12) 0.0409(11) 0.0363(10) 0.0057(8) -0.0039(9) -0.0074(9)

loop_
_atom_type_symbol
_atom_type_description
_atom_type_scat_dispersion_real
_atom_type_scat_dispersion_imag
_atom_type_scat_source
C C 0.0033 0.0016 'International Tables Vol C Tables 4.2.6.8 and 6.1.1.4'
H H 0.0000 0.0000 'International Tables Vol C Tables 4.2.6.8 and 6.1.1.4'
N N 0.0061 0.0033 'International Tables Vol C Tables 4.2.6.8 and 6.1.1.4'
Cl Cl 0.1484 0.1585 'International Tables Vol C Tables 4.2.6.8 and 6.1.1.4'
O O 0.0106 0.0060 'International Tables Vol C Tables 4.2.6.8 and 6.1.1.4'

loop_
_geom_angle_atom_site_label_1
_geom_angle_atom_site_label_2
_geom_angle_atom_site_label_3
_geom_angle
_geom_angle_site_symmetry_1
N1 C1 N2 122.23(17) .
N1 C1 C6 121.25(17) .
N2 C1 C6 116.49(16) .
C1 N1 C5 123.46(17) .
C1 N1 C2 120.95(17) .
C5 N1 C2 115.54(16) .
N1 C2 C3 110.82(17) .
N1 C2 H2A 109.5 .
C3 C2 H2A 109.5 .
N1 C2 H2B 109.5 .
C3 C2 H2B 109.5 .
H2A C2 H2B 108.1 .
C2 C3 C4 109.17(17) .
C2 C3 H3A 109.8 .
C4 C3 H3A 109.8 .
C2 C3 H3B 109.8 .
C4 C3 H3B 109.8 .
H3A C3 H3B 108.3 .
N2 C4 C3 108.17(16) .
N2 C4 H4A 110.1 .
C3 C4 H4A 110.1 .
N2 C4 H4B 110.1 .
C3 C4 H4B 110.1 .
H4A C4 H4B 108.4 .
C1 N2 C4 122.53(17) .
C1 N2 H2 118.7 .
C4 N2 H2 118.7 .
N1 C5 H5A 109.5 .
N1 C5 H5B 109.5 .
H5A C5 H5B 109.5 .
N1 C5 H5C 109.5 .
H5A C5 H5C 109.5 .
H5B C5 H5C 109.5 .
C7 C6 C8 120.42(17) .
C7 C6 C1 119.74(16) .
C8 C6 C1 119.74(17) .
C8 C7 C6 119.87(17) 3_665
C8 C7 H7 120.1 3_665
C6 C7 H7 120.1 .
C7 C8 C6 119.71(18) 3_665
C7 C8 H8 120.1 3_665
C6 C8 H8 120.1 .
H12 O1 H13 110(3) .
H10 O2 H11 106(3) .

loop_
_geom_bond_atom_site_label_1
_geom_bond_atom_site_label_2
_geom_bond_distance
_geom_bond_site_symmetry_2
C1 N1 1.315(2) .
C1 N2 1.322(2) .
C1 C6 1.486(2) .
N1 C5 1.466(3) .
N1 C2 1.474(3) .
C2 C3 1.509(3) .
C2 H2A 0.9900 .
C2 H2B 0.9900 .
C3 C4 1.510(3) .
C3 H3A 0.9900 .
C3 H3B 0.9900 .
C4 N2 1.468(2) .
C4 H4A 0.9900 .
C4 H4B 0.9900 .
N2 H2 0.8800 .
C5 H5A 0.9800 .
C5 H5B 0.9800 .
C5 H5C 0.9800 .
C6 C7 1.395(3) .
C6 C8 1.397(3) .
C7 C8 1.386(3) 3_665
C7 H7 0.9500 .
C8 C7 1.386(3) 3_665
C8 H8 0.9500 .
O1 H12 0.784(10) .
O1 H13 0.782(10) .
O2 H10 0.761(17) .
O2 H11 0.741(17) .
